data_2205475
loop_
_publ_author_name
'Lu-Fang Ma'
'Bang-Tun Zhao'
'Li-Ya Wang'

_publ_section_title
;
 4,4'-Bipyridinium dipicrate
;
_journal_issue 4
_journal_name_full 'Acta Crystallographica Section E'
_journal_page_first o964
_journal_page_last o966
_journal_paper_doi 10.1107/S1600536805006999
_journal_volume 61
_journal_year 2005
_chemical_formula_iupac 'C10 H10 N2 2+, 2C6 H2 N3 O7 -'
_chemical_formula_moiety 'C10 H10 N2 2+, 2C6 H2 N3 O7 -'
_chemical_formula_sum 'C22 H14 N8 O14'
_chemical_formula_weight 614.41
_chemical_name_systematic
;
4,4'-Bipyridinium dipicrate
;
_space_group_IT_number 2
_symmetry_cell_setting triclinic
_symmetry_space_group_name_Hall '-P 1'
_symmetry_space_group_name_H-M 'P -1'
_atom_sites_solution_hydrogens geom
_atom_sites_solution_primary direct
_atom_sites_solution_secondary difmap
_audit_creation_method SHELXL-97
_cell_angle_alpha 107.554(5)
_cell_angle_beta 96.246(5)
_cell_angle_gamma 94.581(6)
_cell_formula_units_Z 1
_cell_length_a 5.369(2)
_cell_length_b 10.456(4)
_cell_length_c 11.357(5)
_cell_measurement_reflns_used 883
_cell_measurement_temperature 293(2)
_cell_measurement_theta_max 22.70
_cell_measurement_theta_min 3.21
_cell_volume 600.0(4)
_computing_cell_refinement 'APEXII '
_computing_data_collection 'APEXII (Bruker, 2004)'
_computing_data_reduction ' SAINT (Bruker, 2004)'
_computing_molecular_graphics 'ORTEP-3 (Farrugia, 1996) and CAMERON (Watkin et al., 1993)'
_computing_publication_material SHELXL97
_computing_structure_refinement 'SHELXL97 (Sheldrick, 1997)'
_computing_structure_solution 'SHELXS97 (Sheldrick, 1990)'
_diffrn_ambient_temperature 293(2)
_diffrn_measured_fraction_theta_full 0.990
_diffrn_measured_fraction_theta_max 0.990
_diffrn_measurement_device_type 'Bruker APEX-II CCD area-detector'
_diffrn_measurement_method '\f and \w'
_diffrn_radiation_monochromator graphite
_diffrn_radiation_source 'fine-focus sealed tube'
_diffrn_radiation_type MoK\a
_diffrn_radiation_wavelength 0.71073
_diffrn_reflns_av_R_equivalents 0.0168
_diffrn_reflns_av_sigmaI/netI 0.0318
_diffrn_reflns_limit_h_max 6
_diffrn_reflns_limit_h_min -5
_diffrn_reflns_limit_k_max 12
_diffrn_reflns_limit_k_min -12
_diffrn_reflns_limit_l_max 13
_diffrn_reflns_limit_l_min -13
_diffrn_reflns_number 3324
_diffrn_reflns_theta_full 25.02
_diffrn_reflns_theta_max 25.02
_diffrn_reflns_theta_min 1.90
_diffrn_standards_decay_% 0.1
_diffrn_standards_interval_count 0
_diffrn_standards_interval_time 0
_diffrn_standards_number 0
_exptl_absorpt_coefficient_mu 0.146
_exptl_absorpt_correction_T_max 0.991
_exptl_absorpt_correction_T_min 0.954
_exptl_absorpt_correction_type multi-scan
_exptl_absorpt_process_details '(SADABS; Sheldrick, 1996)'
_exptl_crystal_colour yellow
_exptl_crystal_density_diffrn 1.700
_exptl_crystal_density_method 'not measured'
_exptl_crystal_description Flattened
_exptl_crystal_F_000 314
_exptl_crystal_size_max 0.32
_exptl_crystal_size_mid 0.22
_exptl_crystal_size_min 0.08
_refine_diff_density_max 0.191
_refine_diff_density_min -0.168
_refine_ls_extinction_method none
_refine_ls_goodness_of_fit_ref 1.058
_refine_ls_hydrogen_treatment constr
_refine_ls_matrix_type full
_refine_ls_number_parameters 199
_refine_ls_number_reflns 2119
_refine_ls_number_restraints 0
_refine_ls_restrained_S_all 1.058
_refine_ls_R_factor_all 0.0520
_refine_ls_R_factor_gt 0.0346
_refine_ls_shift/su_max 0.001
_refine_ls_shift/su_mean 0.000
_refine_ls_structure_factor_coef Fsqd
_refine_ls_weighting_details 'calc w=1/[\s^2^(Fo^2^)+(0.054P)^2^] where P = (Fo^2^+2Fc^2^)/3'
_refine_ls_weighting_scheme calc
_refine_ls_wR_factor_gt 0.0931
_refine_ls_wR_factor_ref 0.0985
_reflns_number_gt 1486
_reflns_number_total 2119
_reflns_threshold_expression I>2\s(I)
_cod_data_source_file dn6203.cif
_cod_data_source_block I
_cod_depositor_comments
;
The following automatic conversions were performed:
'_symmetry_cell_setting' value 'Triclinic' changed to 'triclinic'
according to '/home/saulius/struct/CIF-dictionaries/cif_core.dic'
dictionary named 'cif_core.dic' version 2.4.1 from 2010-06-29.

Automatic conversion script
Id: cif_fix_enum 1527 2010-12-29 10:47:43Z saulius 

The following automatic conversions were performed:

'_symmetry_cell_setting' value 'Triclinic' changed to 'triclinic'
according to /home/saulius/struct/CIF-dictionaries/cif_core.dic
dictionary named 'cif_core.dic' version 2.4.1 from 2010-06-29.

Automatic conversion script
Id: cif_fix_values 1715 2011-07-08 13:25:40Z adriana 
;
_cod_original_sg_symbol_Hall -P1
_cod_database_code 2205475
_cod_database_fobs_code 2205475

loop_
_symmetry_equiv_pos_as_xyz
'x, y, z'
'-x, -y, -z'

loop_
_atom_site_label
_atom_site_fract_x
_atom_site_fract_y
_atom_site_fract_z
_atom_site_U_iso_or_equiv
_atom_site_adp_type
_atom_site_calc_flag
_atom_site_refinement_flags
_atom_site_occupancy
_atom_site_type_symbol
O1 0.7875(2) 0.48828(12) 0.15930(12) 0.0432(3) Uani d . 1 O
O2 1.0460(2) 0.34029(13) 0.28055(14) 0.0525(4) Uani d . 1 O
O3 1.3976(3) 0.46385(14) 0.36808(14) 0.0574(4) Uani d . 1 O
O4 1.2652(3) 0.88538(15) 0.67590(15) 0.0755(5) Uani d . 1 O
O5 0.9242(3) 0.97444(16) 0.64916(15) 0.0750(5) Uani d . 1 O
O6 0.4322(4) 0.82386(17) 0.24860(19) 0.1051(7) Uani d . 1 O
O7 0.3722(2) 0.61400(15) 0.14871(14) 0.0577(4) Uani d . 1 O
N1 0.3878(3) 0.30463(15) 0.07251(14) 0.0415(4) Uani d . 1 N
H1 0.4854 0.3789 0.0889 0.050 Uiso calc R 1 H
N2 1.1708(3) 0.45034(16) 0.33304(14) 0.0405(4) Uani d . 1 N
N3 1.0637(4) 0.88802(16) 0.61532(16) 0.0532(5) Uani d . 1 N
N4 0.4910(3) 0.71065(18) 0.22933(16) 0.0483(4) Uani d . 1 N
C1 0.1712(4) 0.28545(19) -0.00335(18) 0.0447(5) Uani d . 1 C
H1A 0.1238 0.3536 -0.0350 0.054 Uiso calc R 1 H
C2 0.0188(3) 0.16581(18) -0.03467(17) 0.0420(5) Uani d . 1 C
H2 -0.1290 0.1517 -0.0902 0.050 Uiso calc R 1 H
C3 0.0824(3) 0.06478(16) 0.01564(16) 0.0327(4) Uani d . 1 C
C4 0.3072(3) 0.09145(17) 0.09729(17) 0.0390(4) Uani d . 1 C
H4 0.3560 0.0274 0.1341 0.047 Uiso calc R 1 H
C5 0.4564(3) 0.21178(18) 0.12343(18) 0.0420(5) Uani d . 1 C
H5 0.6072 0.2286 0.1773 0.050 Uiso calc R 1 H
C6 0.8366(3) 0.57423(17) 0.26503(17) 0.0349(4) Uani d . 1 C
C7 1.0411(3) 0.57090(17) 0.35767(17) 0.0350(4) Uani d . 1 C
C8 1.1204(3) 0.67116(17) 0.46682(17) 0.0384(4) Uani d . 1 C
H8 1.2610 0.6654 0.5197 0.046 Uiso calc R 1 H
C9 0.9878(3) 0.78201(17) 0.49766(17) 0.0407(5) Uani d . 1 C
C10 0.7814(3) 0.79183(18) 0.41901(18) 0.0414(5) Uani d . 1 C
H10 0.6915 0.8658 0.4416 0.050 Uiso calc R 1 H
C11 0.7096(3) 0.69283(17) 0.30812(17) 0.0382(4) Uani d . 1 C

loop_
_atom_site_aniso_label
_atom_site_aniso_U_11
_atom_site_aniso_U_22
_atom_site_aniso_U_33
_atom_site_aniso_U_12
_atom_site_aniso_U_13
_atom_site_aniso_U_23
O1 0.0437(7) 0.0427(7) 0.0368(8) -0.0034(6) 0.0001(6) 0.0070(6)
O2 0.0538(8) 0.0366(8) 0.0643(10) 0.0029(7) 0.0100(7) 0.0117(7)
O3 0.0416(8) 0.0658(9) 0.0652(10) 0.0133(7) -0.0002(7) 0.0220(8)
O4 0.0883(12) 0.0530(9) 0.0656(11) -0.0090(8) -0.0346(9) 0.0094(8)
O5 0.0961(12) 0.0532(10) 0.0620(11) 0.0154(9) 0.0067(9) -0.0023(8)
O6 0.1057(14) 0.0605(11) 0.1239(18) 0.0354(10) -0.0544(12) 0.0092(11)
O7 0.0488(8) 0.0627(9) 0.0533(10) -0.0040(7) -0.0140(7) 0.0161(8)
N1 0.0438(9) 0.0362(9) 0.0398(9) -0.0067(7) 0.0060(7) 0.0079(7)
N2 0.0406(10) 0.0448(10) 0.0394(9) 0.0063(8) 0.0078(7) 0.0171(8)
N3 0.0703(12) 0.0368(10) 0.0461(11) -0.0044(9) -0.0060(9) 0.0109(8)
N4 0.0426(9) 0.0500(10) 0.0522(11) 0.0052(8) -0.0031(8) 0.0195(9)
C1 0.0513(12) 0.0414(11) 0.0425(12) 0.0024(9) 0.0002(9) 0.0175(9)
C2 0.0409(10) 0.0424(11) 0.0409(11) -0.0021(8) -0.0061(8) 0.0164(9)
C3 0.0306(9) 0.0347(9) 0.0309(9) 0.0031(7) 0.0019(7) 0.0084(8)
C4 0.0374(10) 0.0356(10) 0.0406(11) 0.0041(8) -0.0045(8) 0.0105(9)
C5 0.0358(10) 0.0418(11) 0.0409(11) 0.0007(8) -0.0028(8) 0.0056(9)
C6 0.0330(9) 0.0350(10) 0.0358(11) -0.0049(7) 0.0029(8) 0.0127(9)
C7 0.0338(9) 0.0351(10) 0.0388(11) 0.0026(8) 0.0044(8) 0.0159(9)
C8 0.0367(10) 0.0402(11) 0.0380(11) -0.0027(8) -0.0026(8) 0.0164(9)
C9 0.0509(11) 0.0324(10) 0.0359(11) -0.0030(8) -0.0007(9) 0.0107(9)
C10 0.0439(11) 0.0335(10) 0.0473(12) 0.0049(8) 0.0045(9) 0.0138(9)
C11 0.0341(9) 0.0397(11) 0.0412(11) 0.0009(8) -0.0032(8) 0.0172(9)

loop_
_atom_type_symbol
_atom_type_description
_atom_type_scat_dispersion_real
_atom_type_scat_dispersion_imag
_atom_type_scat_source
C C 0.0033 0.0016 'International Tables Vol C Tables 4.2.6.8 and 6.1.1.4'
H H 0.0000 0.0000 'International Tables Vol C Tables 4.2.6.8 and 6.1.1.4'
N N 0.0061 0.0033 'International Tables Vol C Tables 4.2.6.8 and 6.1.1.4'
O O 0.0106 0.0060 'International Tables Vol C Tables 4.2.6.8 and 6.1.1.4'

loop_
_geom_angle_atom_site_label_1
_geom_angle_atom_site_label_2
_geom_angle_atom_site_label_3
_geom_angle_site_symmetry_3
_geom_angle
C5 N1 C1 . 121.57(15)
C5 N1 H1 . 119.2
C1 N1 H1 . 119.2
O3 N2 O2 . 123.37(15)
O3 N2 C7 . 118.27(15)
O2 N2 C7 . 118.34(15)
O5 N3 O4 . 123.51(18)
O5 N3 C9 . 118.64(17)
O4 N3 C9 . 117.85(17)
O6 N4 O7 . 122.13(16)
O6 N4 C11 . 117.53(17)
O7 N4 C11 . 120.34(16)
N1 C1 C2 . 120.05(17)
N1 C1 H1A . 120.0
C2 C1 H1A . 120.0
C1 C2 C3 . 120.67(17)
C1 C2 H2 . 119.7
C3 C2 H2 . 119.7
C2 C3 C4 . 116.97(16)
C2 C3 C3 2 121.45(18)
C4 C3 C3 2 121.57(19)
C5 C4 C3 . 120.12(17)
C5 C4 H4 . 119.9
C3 C4 H4 . 119.9
N1 C5 C4 . 120.56(17)
N1 C5 H5 . 119.7
C4 C5 H5 . 119.7
O1 C6 C11 . 125.14(16)
O1 C6 C7 . 123.51(16)
C11 C6 C7 . 111.25(15)
C8 C7 C6 . 125.04(16)
C8 C7 N2 . 117.31(16)
C6 C7 N2 . 117.65(15)
C7 C8 C9 . 118.67(17)
C7 C8 H8 . 120.7
C9 C8 H8 . 120.7
C10 C9 C8 . 120.90(17)
C10 C9 N3 . 119.41(16)
C8 C9 N3 . 119.68(17)
C11 C10 C9 . 119.72(16)
C11 C10 H10 . 120.1
C9 C10 H10 . 120.1
C10 C11 C6 . 124.22(16)
C10 C11 N4 . 116.65(16)
C6 C11 N4 . 119.13(16)

loop_
_geom_bond_atom_site_label_1
_geom_bond_atom_site_label_2
_geom_bond_site_symmetry_2
_geom_bond_distance
O1 C6 . 1.250(2)
O2 N2 . 1.2267(19)
O3 N2 . 1.2227(18)
O4 N3 . 1.224(2)
O5 N3 . 1.219(2)
O6 N4 . 1.211(2)
O7 N4 . 1.216(2)
N1 C5 . 1.327(2)
N1 C1 . 1.332(2)
N1 H1 . 0.8600
N2 C7 . 1.457(2)
N3 C9 . 1.448(2)
N4 C11 . 1.456(2)
C1 C2 . 1.366(3)
C1 H1A . 0.9300
C2 C3 . 1.392(2)
C2 H2 . 0.9300
C3 C4 . 1.393(2)
C3 C3 2 1.482(3)
C4 C5 . 1.369(2)
C4 H4 . 0.9300
C5 H5 . 0.9300
C6 C11 . 1.444(2)
C6 C7 . 1.446(2)
C7 C8 . 1.359(3)
C8 C9 . 1.383(2)
C8 H8 . 0.9300
C9 C10 . 1.376(3)
C10 C11 . 1.360(3)
C10 H10 . 0.9300

loop_
_geom_hbond_atom_site_label_D
_geom_hbond_atom_site_label_H
_geom_hbond_atom_site_label_A
_geom_hbond_site_symmetry_A
_geom_hbond_distance_DH
_geom_hbond_distance_HA
_geom_hbond_distance_DA
_geom_hbond_angle_DHA
N1 H1 O1 . 0.86 1.86 2.647(2) 152
N1 H1 O7 . 0.86 2.49 3.097(2) 128
C5 H5 O2 . 0.93 2.53 3.414(3) 158
C1 H1A O1 2_665 0.93 2.53 3.363(2) 150
C2 H2 O6 2_565 0.93 2.38 3.271(3) 161
C5 H5 O4 2_766 0.93 2.40 3.059(3) 128
